data_4103795
loop_
_publ_author_name
'Andrew DeAngelis'
'Michael T. Taylor'
'Joseph M. Fox'

_publ_section_title
;
 Unusually Reactive and Selective Carbonyl Ylides for Three-Component
 Cycloaddition Reactions
;
_journal_name_full 'Journal of the American Chemical Society'
_journal_page_first 1101
_journal_page_last 1105
_journal_paper_doi 10.1021/ja807184r
_journal_volume 131
_journal_year 2009
_chemical_formula_sum 'C24 H24 O6'
_chemical_formula_weight 408.43
_chemical_name_systematic
; 
 ? 
;
_space_group_IT_number 61
_symmetry_cell_setting orthorhombic
_symmetry_space_group_name_Hall '-P 2ac 2ab'
_symmetry_space_group_name_H-M 'P b c a'
_atom_sites_solution_hydrogens geom
_atom_sites_solution_primary direct
_atom_sites_solution_secondary difmap
_audit_creation_method SHELXL-97
_cell_angle_alpha 90.00
_cell_angle_beta 90.00
_cell_angle_gamma 90.00
_cell_formula_units_Z 8
_cell_length_a 11.765(4)
_cell_length_b 15.839(5)
_cell_length_c 22.419(7)
_cell_measurement_reflns_used 783
_cell_measurement_temperature 120(2)
_cell_measurement_theta_max 18.39
_cell_measurement_theta_min 2.51
_cell_volume 4178(2)
_computing_cell_refinement 'SAINT (Bruker, 2002)'
_computing_data_collection 'SMART (Bruker, 2002)'
_computing_data_reduction SAINT
_computing_molecular_graphics 'SHELXTL (Sheldrick, 2001)'
_computing_publication_material 'SHELXTL (Sheldrick, 2001)'
_computing_structure_refinement 'SHELXL-97 (Sheldrick, 1997)'
_computing_structure_solution 'SHELXS-97 (Sheldrick, 1990)'
_diffrn_ambient_temperature 120(2)
_diffrn_detector_area_resol_mean 836.6
_diffrn_measured_fraction_theta_full 1.000
_diffrn_measured_fraction_theta_max 0.958
_diffrn_measurement_device_type 'Bruker AXS APEX diffractometer'
_diffrn_measurement_method \w
_diffrn_radiation_monochromator graphite
_diffrn_radiation_source 'fine-focus sealed tube'
_diffrn_radiation_type MoK\a
_diffrn_radiation_wavelength 0.71073
_diffrn_reflns_av_R_equivalents 0.1085
_diffrn_reflns_av_sigmaI/netI 0.0762
_diffrn_reflns_limit_h_max 15
_diffrn_reflns_limit_h_min -15
_diffrn_reflns_limit_k_max 20
_diffrn_reflns_limit_k_min -20
_diffrn_reflns_limit_l_max 28
_diffrn_reflns_limit_l_min -28
_diffrn_reflns_number 44020
_diffrn_reflns_theta_full 25.00
_diffrn_reflns_theta_max 28.27
_diffrn_reflns_theta_min 1.82
_diffrn_standards_decay_% 1
_diffrn_standards_interval_count 0
_diffrn_standards_interval_time 0
_diffrn_standards_number 0
_exptl_absorpt_coefficient_mu 0.093
_exptl_absorpt_correction_T_max 0.9940
_exptl_absorpt_correction_T_min 0.9694
_exptl_absorpt_correction_type multi-scan
_exptl_absorpt_process_details 'SADABS (Sheldrick, 2003)'
_exptl_crystal_colour colourless
_exptl_crystal_density_diffrn 1.299
_exptl_crystal_density_method 'not measured'
_exptl_crystal_description plate
_exptl_crystal_F_000 1728
_exptl_crystal_size_max 0.34
_exptl_crystal_size_mid 0.18
_exptl_crystal_size_min 0.07
_refine_diff_density_max 0.279
_refine_diff_density_min -0.230
_refine_diff_density_rms 0.049
_refine_ls_extinction_method none
_refine_ls_goodness_of_fit_ref 1.008
_refine_ls_hydrogen_treatment constr
_refine_ls_matrix_type full
_refine_ls_number_parameters 272
_refine_ls_number_reflns 4964
_refine_ls_number_restraints 0
_refine_ls_restrained_S_all 1.008
_refine_ls_R_factor_all 0.1157
_refine_ls_R_factor_gt 0.0529
_refine_ls_shift/su_max 0.000
_refine_ls_shift/su_mean 0.000
_refine_ls_structure_factor_coef Fsqd
_refine_ls_weighting_details 'calc w=1/[\s^2^(Fo^2^)+(0.0592P)^2^+0.2621P] where P=(Fo^2^+2Fc^2^)/3'
_refine_ls_weighting_scheme calc
_refine_ls_wR_factor_gt 0.1128
_refine_ls_wR_factor_ref 0.1385
_reflns_number_gt 2824
_reflns_number_total 4964
_reflns_threshold_expression >2sigma(I)
_cod_data_source_file ja807184r_si_002.cif
_cod_data_source_block joef069
_cod_original_cell_volume 4177(2)
_cod_database_code 4103795

loop_
_symmetry_equiv_pos_as_xyz
'x, y, z'
'-x+1/2, -y, z+1/2'
'-x, y+1/2, -z+1/2'
'x+1/2, -y+1/2, -z'
'-x, -y, -z'
'x-1/2, y, -z-1/2'
'x, -y-1/2, z-1/2'
'-x-1/2, y-1/2, z'

loop_
_atom_site_label
_atom_site_type_symbol
_atom_site_fract_x
_atom_site_fract_y
_atom_site_fract_z
_atom_site_U_iso_or_equiv
_atom_site_adp_type
_atom_site_occupancy
_atom_site_symmetry_multiplicity
_atom_site_calc_flag
_atom_site_refinement_flags
O1 O 0.72110(13) 1.02049(10) 0.05200(7) 0.0474(4) Uani 1 1 d .
O2 O 0.74753(12) 1.11529(9) 0.12510(6) 0.0391(4) Uani 1 1 d .
O3 O 0.74408(12) 1.18390(9) 0.21219(7) 0.0413(4) Uani 1 1 d .
O4 O 0.96789(11) 1.09032(9) 0.27465(6) 0.0372(4) Uani 1 1 d .
O5 O 0.81041(11) 1.09149(8) 0.33200(6) 0.0272(3) Uani 1 1 d .
O6 O 0.89254(11) 0.96355(8) 0.21041(5) 0.0267(3) Uani 1 1 d .
C1 C 0.99961(17) 0.95873(12) 0.10098(9) 0.0297(5) Uani 1 1 d .
H1A H 1.0154 1.0047 0.1269 0.036 Uiso 1 1 calc R
C2 C 1.06892(18) 0.94390(13) 0.05211(9) 0.0350(5) Uani 1 1 d .
H2A H 1.1321 0.9798 0.0448 0.042 Uiso 1 1 calc R
C3 C 1.04713(18) 0.87757(14) 0.01389(9) 0.0372(5) Uani 1 1 d .
H3A H 1.0956 0.8671 -0.0192 0.045 Uiso 1 1 calc R
C4 C 0.95389(18) 0.82660(14) 0.02437(9) 0.0365(5) Uani 1 1 d .
H4A H 0.9370 0.7819 -0.0024 0.044 Uiso 1 1 calc R
C5 C 0.88483(18) 0.84000(13) 0.07351(9) 0.0325(5) Uani 1 1 d .
H5A H 0.8221 0.8036 0.0809 0.039 Uiso 1 1 calc R
C6 C 0.90732(17) 0.90670(12) 0.11207(9) 0.0278(5) Uani 1 1 d .
C7 C 0.83105(16) 0.91966(12) 0.16515(9) 0.0282(5) Uani 1 1 d .
H7A H 0.8085 0.8631 0.1810 0.034 Uiso 1 1 calc R
C8 C 0.72093(16) 0.97383(13) 0.15587(9) 0.0300(5) Uani 1 1 d .
H8A H 0.6519 0.9373 0.1530 0.036 Uiso 1 1 calc R
C9 C 0.72849(17) 1.03346(14) 0.10408(10) 0.0353(5) Uani 1 1 d .
C10 C 0.73769(16) 1.11833(14) 0.18669(10) 0.0320(5) Uani 1 1 d .
C11 C 0.71638(16) 1.03053(12) 0.21121(9) 0.0273(5) Uani 1 1 d .
H11A H 0.6407 1.0269 0.2313 0.033 Uiso 1 1 calc R
C12 C 0.81221(15) 0.99672(12) 0.25191(8) 0.0249(4) Uani 1 1 d .
C13 C 0.87435(16) 1.06544(12) 0.28722(9) 0.0257(4) Uani 1 1 d .
C14 C 0.85157(17) 1.15902(13) 0.37323(9) 0.0304(5) Uani 1 1 d .
C15 C 0.9518(2) 1.12560(14) 0.40836(11) 0.0492(7) Uani 1 1 d .
H15A H 0.9290 1.0747 0.4301 0.074 Uiso 1 1 calc R
H15B H 0.9773 1.1686 0.4368 0.074 Uiso 1 1 calc R
H15C H 1.0140 1.1119 0.3810 0.074 Uiso 1 1 calc R
C16 C 0.7498(2) 1.17345(14) 0.41281(10) 0.0475(6) Uani 1 1 d .
H16A H 0.6866 1.1952 0.3889 0.071 Uiso 1 1 calc R
H16B H 0.7693 1.2145 0.4439 0.071 Uiso 1 1 calc R
H16C H 0.7274 1.1200 0.4314 0.071 Uiso 1 1 calc R
C17 C 0.88012(19) 1.23828(12) 0.33873(9) 0.0355(5) Uani 1 1 d .
H17A H 0.8127 1.2576 0.3170 0.053 Uiso 1 1 calc R
H17B H 0.9414 1.2262 0.3104 0.053 Uiso 1 1 calc R
H17C H 0.9048 1.2824 0.3665 0.053 Uiso 1 1 calc R
C18 C 0.76666(16) 0.92679(12) 0.29364(9) 0.0279(5) Uani 1 1 d .
H18A H 0.7111 0.9519 0.3217 0.033 Uiso 1 1 calc R
H18B H 0.7262 0.8840 0.2695 0.033 Uiso 1 1 calc R
C19 C 0.92817(18) 0.82283(14) 0.30286(10) 0.0379(5) Uani 1 1 d .
H19A H 0.9161 0.8072 0.2624 0.045 Uiso 1 1 calc R
C20 C 1.01371(19) 0.78459(15) 0.33486(11) 0.0473(6) Uani 1 1 d .
H20A H 1.0603 0.7431 0.3164 0.057 Uiso 1 1 calc R
C21 C 1.0320(2) 0.80648(17) 0.39378(12) 0.0519(7) Uani 1 1 d .
H21A H 1.0915 0.7806 0.4158 0.062 Uiso 1 1 calc R
C22 C 0.9634(2) 0.86606(15) 0.42044(11) 0.0482(6) Uani 1 1 d .
H22A H 0.9752 0.8810 0.4610 0.058 Uiso 1 1 calc R
C23 C 0.8774(2) 0.90404(13) 0.38814(9) 0.0372(5) Uani 1 1 d .
H23A H 0.8301 0.9446 0.4070 0.045 Uiso 1 1 calc R
C24 C 0.85916(17) 0.88396(12) 0.32875(9) 0.0289(5) Uani 1 1 d .

loop_
_atom_site_aniso_label
_atom_site_aniso_U_11
_atom_site_aniso_U_22
_atom_site_aniso_U_33
_atom_site_aniso_U_23
_atom_site_aniso_U_13
_atom_site_aniso_U_12
O1 0.0471(10) 0.0631(11) 0.0320(9) 0.0012(8) -0.0049(7) 0.0171(8)
O2 0.0405(9) 0.0371(9) 0.0397(9) 0.0078(7) -0.0058(7) 0.0024(7)
O3 0.0430(9) 0.0273(8) 0.0535(10) 0.0001(7) -0.0124(7) 0.0001(7)
O4 0.0240(8) 0.0348(9) 0.0529(10) -0.0098(7) 0.0048(7) -0.0037(6)
O5 0.0259(7) 0.0254(7) 0.0301(8) -0.0031(6) 0.0016(6) -0.0001(6)
O6 0.0251(7) 0.0278(7) 0.0272(7) -0.0034(6) 0.0009(6) 0.0029(6)
C1 0.0338(12) 0.0276(11) 0.0276(11) -0.0015(9) -0.0026(9) 0.0041(9)
C2 0.0365(12) 0.0355(13) 0.0329(12) 0.0054(10) 0.0025(10) 0.0048(10)
C3 0.0433(14) 0.0418(13) 0.0265(11) 0.0029(10) 0.0026(10) 0.0152(11)
C4 0.0451(14) 0.0351(13) 0.0294(12) -0.0079(10) -0.0100(10) 0.0125(10)
C5 0.0317(11) 0.0291(12) 0.0366(12) -0.0034(9) -0.0067(10) 0.0039(9)
C6 0.0290(11) 0.0263(11) 0.0281(11) 0.0000(9) -0.0056(9) 0.0056(9)
C7 0.0286(11) 0.0258(11) 0.0302(11) -0.0027(9) -0.0034(9) 0.0001(9)
C8 0.0208(10) 0.0329(12) 0.0362(12) -0.0026(9) -0.0010(9) -0.0012(9)
C9 0.0231(11) 0.0424(14) 0.0405(13) 0.0004(11) -0.0021(10) 0.0066(10)
C10 0.0208(11) 0.0337(13) 0.0416(13) 0.0038(10) -0.0058(9) 0.0014(9)
C11 0.0194(10) 0.0270(11) 0.0357(11) -0.0020(9) 0.0008(8) 0.0000(8)
C12 0.0226(10) 0.0234(10) 0.0287(11) -0.0020(8) 0.0030(8) 0.0015(8)
C13 0.0228(11) 0.0210(10) 0.0333(11) 0.0023(8) 0.0006(9) 0.0033(8)
C14 0.0369(12) 0.0248(11) 0.0294(11) -0.0052(9) -0.0024(9) -0.0018(9)
C15 0.0625(17) 0.0328(13) 0.0523(15) 0.0000(11) -0.0272(13) 0.0010(12)
C16 0.0610(16) 0.0424(15) 0.0391(13) -0.0138(11) 0.0134(12) -0.0061(12)
C17 0.0426(13) 0.0249(11) 0.0392(12) -0.0012(10) -0.0029(10) -0.0006(10)
C18 0.0270(11) 0.0249(11) 0.0317(11) -0.0010(9) 0.0056(9) -0.0031(8)
C19 0.0408(13) 0.0377(13) 0.0350(12) 0.0059(10) 0.0061(10) 0.0038(10)
C20 0.0384(14) 0.0477(15) 0.0559(16) 0.0213(12) 0.0088(12) 0.0089(11)
C21 0.0363(14) 0.0535(16) 0.0658(18) 0.0343(14) -0.0087(12) -0.0096(12)
C22 0.0623(17) 0.0427(14) 0.0397(14) 0.0174(12) -0.0150(13) -0.0189(13)
C23 0.0514(15) 0.0270(12) 0.0334(12) 0.0040(10) 0.0027(11) -0.0081(10)
C24 0.0311(11) 0.0251(11) 0.0304(11) 0.0047(9) 0.0035(9) -0.0050(9)

loop_
_atom_type_symbol
_atom_type_description
_atom_type_scat_dispersion_real
_atom_type_scat_dispersion_imag
_atom_type_scat_source
C C 0.0033 0.0016 'International Tables Vol C Tables 4.2.6.8 and 6.1.1.4'
H H 0.0000 0.0000 'International Tables Vol C Tables 4.2.6.8 and 6.1.1.4'
O O 0.0106 0.0060 'International Tables Vol C Tables 4.2.6.8 and 6.1.1.4'

loop_
_geom_angle_atom_site_label_1
_geom_angle_atom_site_label_2
_geom_angle_atom_site_label_3
_geom_angle
C10 O2 C9 110.77(16)
C13 O5 C14 120.62(15)
C12 O6 C7 107.90(14)
C2 C1 C6 120.13(19)
C3 C2 C1 120.7(2)
C2 C3 C4 119.1(2)
C3 C4 C5 120.8(2)
C4 C5 C6 119.9(2)
C1 C6 C5 119.30(19)
C1 C6 C7 121.88(17)
C5 C6 C7 118.82(18)
O6 C7 C6 109.06(16)
O6 C7 C8 104.28(15)
C6 C7 C8 117.55(16)
C9 C8 C11 105.06(17)
C9 C8 C7 113.48(16)
C11 C8 C7 104.01(15)
O1 C9 O2 120.2(2)
O1 C9 C8 130.3(2)
O2 C9 C8 109.44(18)
O3 C10 O2 120.28(19)
O3 C10 C11 129.6(2)
O2 C10 C11 110.07(18)
C10 C11 C8 103.78(16)
C10 C11 C12 114.27(16)
C8 C11 C12 104.44(15)
O6 C12 C13 106.42(14)
O6 C12 C18 111.14(15)
C13 C12 C18 111.22(15)
O6 C12 C11 103.04(14)
C13 C12 C11 114.01(15)
C18 C12 C11 110.65(15)
O4 C13 O5 126.67(18)
O4 C13 C12 123.27(17)
O5 C13 C12 110.07(16)
O5 C14 C16 102.43(16)
O5 C14 C17 110.48(15)
C16 C14 C17 110.59(18)
O5 C14 C15 108.91(16)
C16 C14 C15 111.42(19)
C17 C14 C15 112.54(18)
C24 C18 C12 112.88(16)
C20 C19 C24 121.1(2)
C19 C20 C21 120.1(2)
C22 C21 C20 119.7(2)
C21 C22 C23 120.0(2)
C22 C23 C24 121.2(2)
C23 C24 C19 118.0(2)
C23 C24 C18 120.76(19)
C19 C24 C18 121.19(19)

loop_
_geom_bond_atom_site_label_1
_geom_bond_atom_site_label_2
_geom_bond_distance
O1 C9 1.189(2)
O2 C10 1.387(2)
O2 C9 1.397(3)
O3 C10 1.188(2)
O4 C13 1.202(2)
O5 C13 1.321(2)
O5 C14 1.494(2)
O6 C12 1.426(2)
O6 C7 1.427(2)
C1 C2 1.386(3)
C1 C6 1.386(3)
C2 C3 1.380(3)
C3 C4 1.382(3)
C4 C5 1.385(3)
C5 C6 1.390(3)
C6 C7 1.504(3)
C7 C8 1.568(3)
C8 C9 1.499(3)
C8 C11 1.532(3)
C10 C11 1.516(3)
C11 C12 1.546(3)
C12 C13 1.531(3)
C12 C18 1.546(3)
C14 C16 1.508(3)
C14 C17 1.512(3)
C14 C15 1.514(3)
C18 C24 1.505(3)
C19 C20 1.376(3)
C19 C24 1.390(3)
C20 C21 1.383(4)
C21 C22 1.378(4)
C22 C23 1.382(3)
C23 C24 1.386(3)

loop_
_geom_torsion_atom_site_label_1
_geom_torsion_atom_site_label_2
_geom_torsion_atom_site_label_3
_geom_torsion_atom_site_label_4
_geom_torsion
C6 C1 C2 C3 0.1(3)
C1 C2 C3 C4 1.0(3)
C2 C3 C4 C5 -1.9(3)
C3 C4 C5 C6 1.7(3)
C2 C1 C6 C5 -0.4(3)
C2 C1 C6 C7 178.97(18)
C4 C5 C6 C1 -0.5(3)
C4 C5 C6 C7 -179.88(17)
C12 O6 C7 C6 163.18(15)
C12 O6 C7 C8 36.81(18)
C1 C6 C7 O6 -24.2(2)
C5 C6 C7 O6 155.13(17)
C1 C6 C7 C8 94.1(2)
C5 C6 C7 C8 -86.5(2)
O6 C7 C8 C9 97.46(19)
C6 C7 C8 C9 -23.4(2)
O6 C7 C8 C11 -16.14(19)
C6 C7 C8 C11 -137.00(17)
C10 O2 C9 O1 171.76(18)
C10 O2 C9 C8 -8.4(2)
C11 C8 C9 O1 -170.4(2)
C7 C8 C9 O1 76.6(3)
C11 C8 C9 O2 9.7(2)
C7 C8 C9 O2 -103.22(18)
C9 O2 C10 O3 -175.27(18)
C9 O2 C10 C11 3.4(2)
O3 C10 C11 C8 -178.7(2)
O2 C10 C11 C8 2.8(2)
O3 C10 C11 C12 -65.6(3)
O2 C10 C11 C12 115.89(17)
C9 C8 C11 C10 -7.32(19)
C7 C8 C11 C10 112.18(16)
C9 C8 C11 C12 -127.34(16)
C7 C8 C11 C12 -7.84(19)
C7 O6 C12 C13 -162.15(14)
C7 O6 C12 C18 76.62(18)
C7 O6 C12 C11 -41.90(17)
C10 C11 C12 O6 -83.47(19)
C8 C11 C12 O6 29.24(18)
C10 C11 C12 C13 31.4(2)
C8 C11 C12 C13 144.12(16)
C10 C11 C12 C18 157.66(17)
C8 C11 C12 C18 -89.63(17)
C14 O5 C13 O4 0.5(3)
C14 O5 C13 C12 -179.64(14)
O6 C12 C13 O4 8.3(2)
C18 C12 C13 O4 129.5(2)
C11 C12 C13 O4 -104.6(2)
O6 C12 C13 O5 -171.59(14)
C18 C12 C13 O5 -50.4(2)
C11 C12 C13 O5 75.53(19)
C13 O5 C14 C16 175.23(17)
C13 O5 C14 C17 57.4(2)
C13 O5 C14 C15 -66.7(2)
O6 C12 C18 C24 58.9(2)
C13 C12 C18 C24 -59.5(2)
C11 C12 C18 C24 172.71(16)
C24 C19 C20 C21 0.2(3)
C19 C20 C21 C22 0.7(3)
C20 C21 C22 C23 -0.5(3)
C21 C22 C23 C24 -0.6(3)
C22 C23 C24 C19 1.5(3)
C22 C23 C24 C18 -178.91(19)
C20 C19 C24 C23 -1.3(3)
C20 C19 C24 C18 179.11(19)
C12 C18 C24 C23 102.0(2)
C12 C18 C24 C19 -78.5(2)
